data_1570197
loop_
_publ_author_name
'Appiarius, Yannik'
'M&#xed;guez-Lago, Sandra'
'Puylaert, Pim'
'Wolf, Noah'
'Kumar, Sourabh'
'Molkenthin, Martin'
'Miguel, Delia'
'Neudecker, Tim'
'Jur&#xed;&#x10d;ek, Michal'
'Campa&#xf1;a, Araceli G'
'Staubitz, Anne'

_publ_section_title
;
 Boosting quantum yields and circularly polarized luminescence of penta-
 and hexahelicenes by doping with two BN-groups.
;
_journal_issue 2
_journal_name_full 'Chemical science'
_journal_page_first 466
_journal_page_last 476
_journal_paper_doi 10.1039/d3sc02685j
_journal_volume 15
_journal_year 2024
_chemical_formula_moiety 'C36 H32 B2 Br2 N2'
_chemical_formula_sum 'C36 H32 B2 Br2 N2'
_chemical_formula_weight 674.07
_space_group_crystal_system monoclinic
_space_group_IT_number 14
_space_group_name_Hall '-P 2yn'
_space_group_name_H-M_alt 'P 1 21/n 1'
_atom_sites_solution_hydrogens mixed
_audit_creation_date 2022-10-10
_audit_creation_method
;
Olex2 1.5
(compiled 2022.04.07 svn.rca3783a0 for OlexSys, GUI svn.r6498)
;
_audit_update_record
;
2022-10-10 deposited with the CCDC.	2023-10-23 downloaded from the CCDC.
;
_cell_angle_alpha 90
_cell_angle_beta 108.440(2)
_cell_angle_gamma 90
_cell_formula_units_Z 8
_cell_length_a 21.8649(9)
_cell_length_b 12.8104(8)
_cell_length_c 22.9768(11)
_cell_measurement_reflns_used 9956
_cell_measurement_temperature 100.00
_cell_measurement_theta_max 30.54
_cell_measurement_theta_min 2.42
_cell_volume 6105.3(5)
_computing_cell_refinement 'SAINT V8.40B (?, 2016)'
_computing_data_reduction 'SAINT V8.40B (?, 2016)'
_computing_molecular_graphics 'Olex2 1.5 (Dolomanov et al., 2009)'
_computing_publication_material 'Olex2 1.5 (Dolomanov et al., 2009)'
_computing_structure_refinement 'SHELXL 2018/3 (Sheldrick, 2015)'
_computing_structure_solution 'SHELXT  (Sheldrick, 2015)'
_diffrn_ambient_temperature 100.00
_diffrn_detector_area_resol_mean 7.9
_diffrn_detector_type 'CCD area detector'
_diffrn_measured_fraction_theta_full 0.999
_diffrn_measured_fraction_theta_max 0.998
_diffrn_measurement_device 'three-circle diffractometer'
_diffrn_measurement_device_type 'Bruker SMART APEX2 area detector'
_diffrn_measurement_method '\w and \f scans'
_diffrn_radiation_type MoK\a
_diffrn_radiation_wavelength 0.71073
_diffrn_reflns_av_R_equivalents 0.0782
_diffrn_reflns_av_unetI/netI 0.0532
_diffrn_reflns_Laue_measured_fraction_full 0.999
_diffrn_reflns_Laue_measured_fraction_max 0.998
_diffrn_reflns_limit_h_max 29
_diffrn_reflns_limit_h_min -29
_diffrn_reflns_limit_k_max 17
_diffrn_reflns_limit_k_min -17
_diffrn_reflns_limit_l_max 30
_diffrn_reflns_limit_l_min -30
_diffrn_reflns_number 108189
_diffrn_reflns_point_group_measured_fraction_full 0.999
_diffrn_reflns_point_group_measured_fraction_max 0.998
_diffrn_reflns_theta_full 25.242
_diffrn_reflns_theta_max 28.324
_diffrn_reflns_theta_min 2.224
_exptl_absorpt_coefficient_mu 2.684
_exptl_absorpt_correction_T_max 0.3261
_exptl_absorpt_correction_T_min 0.1251
_exptl_absorpt_correction_type numerical
_exptl_absorpt_process_details
;
SADABS-2016/2 (Bruker,2016/2) was used for absorption correction.
wR2(int) was 0.1567 before and 0.0715 after correction.
The Ratio of minimum to maximum transmission is 0.3836.
The \l/2 correction factor is Not present.
;
_exptl_crystal_colour white
_exptl_crystal_colour_primary white
_exptl_crystal_density_diffrn 1.467
_exptl_crystal_description irregular
_exptl_crystal_F_000 2736
_exptl_crystal_size_max 0.505
_exptl_crystal_size_mid 0.449
_exptl_crystal_size_min 0.108
_refine_diff_density_max 1.728
_refine_diff_density_min -0.914
_refine_diff_density_rms 0.091
_refine_ls_extinction_coef 0.00052(8)
_refine_ls_extinction_expression Fc^*^=kFc[1+0.001xFc^2^\l^3^/sin(2\q)]^-1/4^
_refine_ls_extinction_method 'SHELXL-2018/3 (Sheldrick 2018)'
_refine_ls_goodness_of_fit_ref 1.031
_refine_ls_hydrogen_treatment mixed
_refine_ls_matrix_type full
_refine_ls_number_parameters 804
_refine_ls_number_reflns 15165
_refine_ls_number_restraints 0
_refine_ls_restrained_S_all 1.031
_refine_ls_R_factor_all 0.0696
_refine_ls_R_factor_gt 0.0423
_refine_ls_shift/su_max 0.001
_refine_ls_shift/su_mean 0.000
_refine_ls_structure_factor_coef Fsqd
_refine_ls_weighting_details 'w=1/[\s^2^(Fo^2^)+(0.0294P)^2^+8.8008P] where P=(Fo^2^+2Fc^2^)/3'
_refine_ls_weighting_scheme calc
_refine_ls_wR_factor_gt 0.0853
_refine_ls_wR_factor_ref 0.0957
_reflns_Friedel_coverage 0.000
_reflns_number_gt 11358
_reflns_number_total 15165
_reflns_threshold_expression 'I > 2\s(I)'
_cod_data_source_file d3sc02685j3.cif
_cod_data_source_block appiariusy220922_0m
_cod_depositor_comments 'Adding full bibliography for 1570192--1570197.cif.'
_cod_database_code 1570197
_shelx_shelxl_version_number 2018/3
_shelx_space_group_comment
;
The symmetry employed for this shelxl refinement is uniquely defined
by the following loop, which should always be used as a source of
symmetry information in preference to the above space-group names.
They are only intended as comments.
;
_olex2_refinement_description
;
1. Fixed Uiso
 At 1.2 times of:
  All C(H) groups
 At 1.5 times of:
  All C(H,H,H) groups
2. Others
 Fixed Sof: Br1A(0.4) Br1(0.6) Br4(0.1) Br4A(0.9)
3.a Aromatic/amide H refined with riding coordinates:
 C6(H6), C53(H53), C57(H57), C8(H8), C59(H59), C11(H11), C45(H45), C51(H51),
 C23(H23), C12(H12), C21(H21), C48(H48), C15(H15), C17(H17), C44(H44), C32(H32),
  C9(H9), C68(H68), C47(H47), C30(H30), C14(H14), C42(H42), C66(H66), C50(H50)
3.b Idealised Me refined as rotating group:
 C61(H61A,H61B,H61C), C72(H72A,H72B,H72C), C34(H34A,H34B,H34C), C63(H63A,H63B,
 H63C), C36(H36A,H36B,H36C), C62(H62A,H62B,H62C), C25(H25A,H25B,H25C), C26(H26A,
 H26B,H26C), C70(H70A,H70B,H70C), C27(H27A,H27B,H27C), C71(H71A,H71B,H71C),
 C35(H35A,H35B,H35C)
;
_olex2_submission_special_instructions 'No special instructions were received'

loop_
_space_group_symop_operation_xyz
'x, y, z'
'-x+1/2, y+1/2, -z+1/2'
'-x, -y, -z'
'x-1/2, -y-1/2, z-1/2'

loop_
_atom_site_label
_atom_site_type_symbol
_atom_site_fract_x
_atom_site_fract_y
_atom_site_fract_z
_atom_site_U_iso_or_equiv
_atom_site_adp_type
_atom_site_occupancy
_atom_site_site_symmetry_order
_atom_site_calc_flag
_atom_site_refinement_flags_posn
_atom_site_refinement_flags_adp
_atom_site_refinement_flags_occupancy
_atom_site_disorder_assembly
_atom_site_disorder_group
Br2 Br 0.26847(2) 0.46368(2) 0.65152(2) 0.02179(7) Uani 1 1 d . . . . .
Br3 Br 0.37910(2) 0.53278(2) 0.25703(2) 0.02697(8) Uani 1 1 d . . . . .
N2 N 0.21338(11) 0.14379(16) 0.62940(10) 0.0149(4) Uani 1 1 d . . . . .
N4 N 0.34673(11) 0.95622(16) 0.40396(10) 0.0151(4) Uani 1 1 d . . . . .
N3 N 0.39039(10) 0.84832(17) 0.31417(10) 0.0138(4) Uani 1 1 d . . . . .
N1 N 0.11566(11) 0.01649(16) 0.65516(11) 0.0179(5) Uani 1 1 d . . . . .
C55 C 0.47458(12) 0.70393(18) 0.36234(11) 0.0134(5) Uani 1 1 d . . . . .
C60 C 0.47466(13) 0.64461(19) 0.41371(12) 0.0162(5) Uani 1 1 d . . . . .
C5 C 0.25920(12) 0.31725(19) 0.66190(11) 0.0154(5) Uani 1 1 d . . . . .
C54 C 0.36385(13) 0.67780(19) 0.26333(12) 0.0170(5) Uani 1 1 d . . . . .
C37 C 0.33919(12) 0.89595(19) 0.27001(11) 0.0140(5) Uani 1 1 d . . . . .
C6 C 0.29973(12) 0.2730(2) 0.71299(11) 0.0167(5) Uani 1 1 d . . . . .
H6 H 0.328182 0.316265 0.743197 0.020 Uiso 1 1 calc R U . . .
C38 C 0.32761(12) 1.0053(2) 0.27064(11) 0.0154(5) Uani 1 1 d . . . . .
C56 C 0.53344(13) 0.72439(18) 0.35242(11) 0.0151(5) Uani 1 1 d . . . . .
C28 C 0.17016(13) 0.28464(18) 0.54570(11) 0.0156(5) Uani 1 1 d . . . . .
C7 C 0.30079(12) 0.1629(2) 0.72263(11) 0.0163(5) Uani 1 1 d . . . . .
C52 C 0.30291(12) 0.8335(2) 0.22080(11) 0.0167(5) Uani 1 1 d . . . . .
C58 C 0.59170(13) 0.63436(19) 0.44670(12) 0.0168(5) Uani 1 1 d . . . . .
C53 C 0.31467(12) 0.7232(2) 0.21977(11) 0.0185(5) Uani 1 1 d . . . . .
H53 H 0.287294 0.681650 0.187830 0.022 Uiso 1 1 calc R U . . .
C10 C 0.31847(13) -0.0538(2) 0.72930(12) 0.0187(5) Uani 1 1 d . . . . .
C65 C 0.32931(14) 0.7511(2) 0.51238(11) 0.0200(6) Uani 1 1 d . . . . .
C57 C 0.59105(12) 0.68948(19) 0.39447(11) 0.0161(5) Uani 1 1 d . . . . .
H57 H 0.630642 0.703745 0.387180 0.019 Uiso 1 1 calc R U . . .
C4 C 0.25593(12) 0.0975(2) 0.68136(11) 0.0154(5) Uani 1 1 d . . . . .
C8 C 0.35289(13) 0.1176(2) 0.76960(12) 0.0194(5) Uani 1 1 d . . . . .
H8 H 0.380533 0.160574 0.800557 0.023 Uiso 1 1 calc R U . . .
C59 C 0.53273(13) 0.61177(19) 0.45510(12) 0.0170(5) Uani 1 1 d . . . . .
H59 H 0.532223 0.572816 0.490127 0.020 Uiso 1 1 calc R U . . .
C19 C 0.02626(12) 0.1344(2) 0.67191(13) 0.0198(6) Uani 1 1 d . . . . .
C40 C 0.37011(12) 1.04701(19) 0.38627(11) 0.0151(5) Uani 1 1 d . . . . .
C33 C 0.18435(13) 0.2444(2) 0.49406(12) 0.0190(5) Uani 1 1 d . . . . .
C2 C 0.21073(13) -0.08808(19) 0.65536(11) 0.0170(5) Uani 1 1 d . . . . .
C24 C 0.00097(13) 0.2248(2) 0.63801(12) 0.0202(6) Uani 1 1 d . . . . .
C13 C 0.23143(14) -0.1905(2) 0.64755(12) 0.0201(6) Uani 1 1 d . . . . .
C39 C 0.35627(12) 1.0751(2) 0.32297(12) 0.0160(5) Uani 1 1 d . . . . .
C49 C 0.29087(13) 1.0513(2) 0.21431(12) 0.0202(6) Uani 1 1 d . . . . .
C11 C 0.33417(14) -0.1609(2) 0.72510(13) 0.0228(6) Uani 1 1 d . . . . .
H11 H 0.372744 -0.188511 0.752846 0.027 Uiso 1 1 calc R U . . .
C1 C 0.14292(13) -0.06952(19) 0.63556(12) 0.0172(5) Uani 1 1 d . . . . .
C29 C 0.11799(13) 0.35429(19) 0.53545(12) 0.0176(5) Uani 1 1 d . . . . .
C22 C -0.00654(12) 0.3111(2) 0.72947(13) 0.0194(5) Uani 1 1 d . . . . .
C16 C 0.09983(14) -0.1433(2) 0.59879(12) 0.0205(6) Uani 1 1 d . . . . .
C64 C 0.30413(13) 0.83335(19) 0.47098(11) 0.0174(5) Uani 1 1 d . . . . .
C61 C 0.53585(14) 0.7810(2) 0.29564(12) 0.0217(6) Uani 1 1 d . . . . .
H61A H 0.527164 0.731686 0.261393 0.033 Uiso 1 1 calc R U . . .
H61B H 0.578698 0.811806 0.303199 0.033 Uiso 1 1 calc R U . . .
H61C H 0.503255 0.836407 0.285442 0.033 Uiso 1 1 calc R U . . .
C3 C 0.25962(13) -0.01387(19) 0.68937(11) 0.0162(5) Uani 1 1 d . . . . .
C45 C 0.39965(14) 1.2489(2) 0.35749(14) 0.0240(6) Uani 1 1 d . . . . .
H45 H 0.409104 1.317879 0.347742 0.029 Uiso 1 1 calc R U . . .
C51 C 0.25825(13) 0.8822(2) 0.16907(12) 0.0218(6) Uani 1 1 d . . . . .
H51 H 0.230720 0.840635 0.137231 0.026 Uiso 1 1 calc R U . . .
C23 C -0.01448(13) 0.3113(2) 0.66688(13) 0.0205(6) Uani 1 1 d . . . . .
H23 H -0.030839 0.372093 0.643433 0.025 Uiso 1 1 calc R U . . .
C12 C 0.29490(14) -0.2236(2) 0.68222(13) 0.0245(6) Uani 1 1 d . . . . .
H12 H 0.309630 -0.290578 0.674954 0.029 Uiso 1 1 calc R U . . .
C69 C 0.23865(13) 0.8269(2) 0.43388(11) 0.0180(5) Uani 1 1 d . . . . .
C20 C 0.03118(13) 0.1319(2) 0.73463(13) 0.0205(6) Uani 1 1 d . . . . .
C21 C 0.01465(13) 0.2195(2) 0.76227(13) 0.0204(6) Uani 1 1 d . . . . .
H21 H 0.017909 0.216715 0.804464 0.024 Uiso 1 1 calc R U . . .
C46 C 0.36459(13) 1.1812(2) 0.30996(13) 0.0200(6) Uani 1 1 d . . . . .
C48 C 0.29450(14) 1.1612(2) 0.20583(13) 0.0245(6) Uani 1 1 d . . . . .
H48 H 0.268657 1.192172 0.168615 0.029 Uiso 1 1 calc R U . . .
C15 C 0.12465(15) -0.2390(2) 0.58482(12) 0.0234(6) Uani 1 1 d . . . . .
H15 H 0.096593 -0.286867 0.557520 0.028 Uiso 1 1 calc R U . . .
C17 C 0.03192(15) -0.1247(2) 0.57827(14) 0.0264(6) Uani 1 1 d . . . . .
H17 H 0.004128 -0.174213 0.552101 0.032 Uiso 1 1 calc R U . . .
C44 C 0.41995(14) 1.2167(2) 0.41675(14) 0.0240(6) Uani 1 1 d . . . . .
H44 H 0.446571 1.261110 0.447563 0.029 Uiso 1 1 calc R U . . .
C32 C 0.14674(15) 0.2734(2) 0.43524(12) 0.0243(6) Uani 1 1 d . . . . .
H32 H 0.157825 0.248244 0.400996 0.029 Uiso 1 1 calc R U . . .
C9 C 0.36321(13) 0.0132(2) 0.77032(12) 0.0211(6) Uani 1 1 d . . . . .
H9 H 0.401021 -0.015279 0.798777 0.025 Uiso 1 1 calc R U . . .
C68 C 0.20144(14) 0.7420(2) 0.43894(12) 0.0216(6) Uani 1 1 d . . . . .
H68 H 0.157442 0.739598 0.414286 0.026 Uiso 1 1 calc R U . . .
C41 C 0.38040(14) 1.0105(2) 0.51215(12) 0.0216(6) Uani 1 1 d . . . . .
C31 C 0.09363(15) 0.3380(2) 0.42529(13) 0.0275(7) Uani 1 1 d . . . . .
C47 C 0.33385(14) 1.2213(2) 0.24963(13) 0.0241(6) Uani 1 1 d . . . . .
H47 H 0.341418 1.291531 0.240470 0.029 Uiso 1 1 calc R U . . .
C30 C 0.07974(14) 0.3782(2) 0.47579(12) 0.0228(6) Uani 1 1 d . . . . .
H30 H 0.043518 0.422767 0.469623 0.027 Uiso 1 1 calc R U . . .
C72 C 0.20689(14) 0.9092(2) 0.38657(13) 0.0231(6) Uani 1 1 d . . . . .
H72A H 0.217731 0.978749 0.404676 0.035 Uiso 1 1 calc R U . . .
H72B H 0.160017 0.899724 0.373327 0.035 Uiso 1 1 calc R U . . .
H72C H 0.222385 0.902362 0.351126 0.035 Uiso 1 1 calc R U . . .
C34 C 0.10319(14) 0.4065(2) 0.58843(13) 0.0225(6) Uani 1 1 d . . . . .
H34A H 0.110773 0.357042 0.622538 0.034 Uiso 1 1 calc R U . . .
H34B H 0.057997 0.428766 0.575314 0.034 Uiso 1 1 calc R U . . .
H34C H 0.131195 0.467436 0.601797 0.034 Uiso 1 1 calc R U . . .
C43 C 0.40183(13) 1.1175(2) 0.43316(12) 0.0193(5) Uani 1 1 d . . . . .
C63 C 0.41156(13) 0.6160(2) 0.42319(13) 0.0242(6) Uani 1 1 d . . . . .
H63A H 0.383252 0.677206 0.415466 0.036 Uiso 1 1 calc R U . . .
H63B H 0.419606 0.592199 0.465496 0.036 Uiso 1 1 calc R U . . .
H63C H 0.390829 0.559917 0.394767 0.036 Uiso 1 1 calc R U . . .
C36 C 0.23917(14) 0.1697(2) 0.50078(13) 0.0243(6) Uani 1 1 d . . . . .
H36A H 0.275939 0.190190 0.536077 0.036 Uiso 1 1 calc R U . . .
H36B H 0.251819 0.171302 0.463501 0.036 Uiso 1 1 calc R U . . .
H36C H 0.225507 0.098923 0.507142 0.036 Uiso 1 1 calc R U . . .
C14 C 0.18783(15) -0.2629(2) 0.60990(12) 0.0241(6) Uani 1 1 d . . . . .
H14 H 0.203057 -0.329235 0.602098 0.029 Uiso 1 1 calc R U . . .
C42 C 0.40826(14) 1.0953(2) 0.49624(12) 0.0231(6) Uani 1 1 d . . . . .
H42 H 0.432629 1.141318 0.527388 0.028 Uiso 1 1 calc R U . . .
C62 C 0.65467(14) 0.6047(2) 0.49411(13) 0.0244(6) Uani 1 1 d . . . . .
H62A H 0.688756 0.602084 0.474867 0.037 Uiso 1 1 calc R U . . .
H62B H 0.650342 0.536012 0.511174 0.037 Uiso 1 1 calc R U . . .
H62C H 0.665806 0.656731 0.527065 0.037 Uiso 1 1 calc R U . . .
C67 C 0.22652(14) 0.6606(2) 0.47887(12) 0.0227(6) Uani 1 1 d . . . . .
C25 C 0.05357(15) 0.0346(2) 0.77270(15) 0.0306(7) Uani 1 1 d . . . . .
H25A H 0.028365 -0.025467 0.751698 0.046 Uiso 1 1 calc R U . . .
H25B H 0.047531 0.043530 0.812892 0.046 Uiso 1 1 calc R U . . .
H25C H 0.099330 0.022680 0.778192 0.046 Uiso 1 1 calc R U . . .
C66 C 0.29030(15) 0.6670(2) 0.51543(12) 0.0237(6) Uani 1 1 d . . . . .
H66 H 0.307973 0.612178 0.543545 0.028 Uiso 1 1 calc R U . . .
C50 C 0.25484(13) 0.9876(2) 0.16506(12) 0.0226(6) Uani 1 1 d . . . . .
H50 H 0.227839 1.019327 0.128600 0.027 Uiso 1 1 calc R U . . .
C18 C 0.00634(14) -0.0387(2) 0.59510(15) 0.0283(7) Uani 1 1 d . . . . .
C26 C -0.01726(14) 0.4096(2) 0.76039(14) 0.0254(6) Uani 1 1 d . . . . .
H26A H 0.015532 0.461243 0.759565 0.038 Uiso 1 1 calc R U . . .
H26B H -0.014120 0.394381 0.803033 0.038 Uiso 1 1 calc R U . . .
H26C H -0.060182 0.437477 0.738723 0.038 Uiso 1 1 calc R U . . .
B2 B 0.21257(14) 0.2508(2) 0.61224(13) 0.0160(6) Uani 1 1 d . . . . .
C70 C 0.39839(15) 0.7500(2) 0.55362(13) 0.0293(7) Uani 1 1 d . . . . .
H70A H 0.424740 0.792674 0.535321 0.044 Uiso 1 1 calc R U . . .
H70B H 0.414541 0.678139 0.558492 0.044 Uiso 1 1 calc R U . . .
H70C H 0.400779 0.778591 0.593848 0.044 Uiso 1 1 calc R U . . .
B3 B 0.40989(14) 0.7427(2) 0.31473(13) 0.0145(6) Uani 1 1 d . . . . .
C27 C -0.01008(15) 0.2282(2) 0.56958(13) 0.0293(7) Uani 1 1 d . . . . .
H27A H 0.029079 0.205320 0.561192 0.044 Uiso 1 1 calc R U . . .
H27B H -0.020609 0.299694 0.554632 0.044 Uiso 1 1 calc R U . . .
H27C H -0.045869 0.181690 0.548618 0.044 Uiso 1 1 calc R U . . .
C71 C 0.18481(16) 0.5673(2) 0.48063(14) 0.0315(7) Uani 1 1 d . . . . .
H71A H 0.142447 0.591254 0.481215 0.047 Uiso 1 1 calc R U . . .
H71B H 0.205377 0.526102 0.517600 0.047 Uiso 1 1 calc R U . . .
H71C H 0.179561 0.523972 0.444205 0.047 Uiso 1 1 calc R U . . .
C35 C 0.0517(2) 0.3638(3) 0.36101(14) 0.0471(10) Uani 1 1 d . . . . .
H35A H 0.078802 0.388656 0.337076 0.071 Uiso 1 1 calc R U . . .
H35B H 0.020840 0.418300 0.362525 0.071 Uiso 1 1 calc R U . . .
H35C H 0.028327 0.301085 0.341657 0.071 Uiso 1 1 calc R U . . .
B4 B 0.34518(15) 0.9302(2) 0.46406(13) 0.0172(6) Uani 1 1 d . . . . .
B1 B 0.04893(16) 0.0397(2) 0.64040(15) 0.0227(7) Uani 1 1 d . . . . .
H1 H 0.1434(15) 0.057(2) 0.6817(14) 0.019(8) Uiso 1 1 d . . . . .
H4 H 0.3271(14) 0.917(2) 0.3752(14) 0.018(8) Uiso 1 1 d . . . . .
H3 H 0.4132(15) 0.886(2) 0.3385(14) 0.022(8) Uiso 1 1 d . . . . .
H2 H 0.1881(15) 0.098(2) 0.6023(14) 0.022(8) Uiso 1 1 d . . . . .
Br1A Br -0.08299(19) -0.0263(3) 0.57159(19) 0.0849(13) Uani 0.4 1 d . . P . .
Br1 Br -0.08544(10) -0.01952(11) 0.56074(9) 0.0298(2) Uani 0.6 1 d . . P . .
Br4 Br 0.4001(6) 0.9996(10) 0.5940(6) 0.079(4) Uani 0.1 1 d . . P . .
Br4A Br 0.37974(4) 1.00182(10) 0.59548(5) 0.02851(14) Uani 0.9 1 d . . P . .

loop_
_atom_site_aniso_label
_atom_site_aniso_U_11
_atom_site_aniso_U_22
_atom_site_aniso_U_33
_atom_site_aniso_U_23
_atom_site_aniso_U_13
_atom_site_aniso_U_12
Br2 0.02307(15) 0.01405(12) 0.02556(14) -0.00094(10) 0.00387(11) -0.00384(10)
Br3 0.02963(17) 0.01630(13) 0.03033(15) -0.00900(11) 0.00286(12) -0.00256(11)
N2 0.0160(11) 0.0147(10) 0.0127(10) -0.0009(8) 0.0026(9) -0.0005(9)
N4 0.0177(11) 0.0121(10) 0.0135(10) -0.0021(8) 0.0022(9) -0.0027(9)
N3 0.0113(11) 0.0149(10) 0.0119(10) -0.0017(8) -0.0009(8) -0.0026(8)
N1 0.0191(12) 0.0130(10) 0.0222(11) -0.0043(9) 0.0076(9) -0.0026(9)
C55 0.0159(13) 0.0083(11) 0.0149(12) -0.0035(9) 0.0030(10) -0.0016(9)
C60 0.0184(13) 0.0114(11) 0.0189(12) -0.0007(9) 0.0059(10) -0.0009(10)
C5 0.0188(13) 0.0110(11) 0.0182(12) -0.0013(9) 0.0082(10) -0.0020(10)
C54 0.0199(14) 0.0118(11) 0.0205(13) -0.0032(10) 0.0083(11) -0.0021(10)
C37 0.0112(12) 0.0195(12) 0.0113(11) 0.0037(9) 0.0034(9) -0.0001(10)
C6 0.0143(13) 0.0216(13) 0.0146(12) -0.0040(10) 0.0051(10) -0.0035(10)
C38 0.0119(12) 0.0186(12) 0.0162(12) 0.0046(10) 0.0052(10) 0.0020(10)
C56 0.0203(14) 0.0104(11) 0.0145(12) -0.0022(9) 0.0051(10) -0.0011(10)
C28 0.0208(14) 0.0110(11) 0.0145(12) 0.0003(9) 0.0047(10) -0.0052(10)
C7 0.0165(13) 0.0223(13) 0.0117(11) 0.0016(10) 0.0068(10) 0.0007(10)
C52 0.0105(13) 0.0251(13) 0.0142(12) 0.0014(10) 0.0036(10) -0.0009(10)
C58 0.0179(14) 0.0112(11) 0.0185(12) -0.0006(9) 0.0016(10) 0.0009(10)
C53 0.0137(13) 0.0263(14) 0.0142(12) -0.0043(10) 0.0026(10) -0.0049(11)
C10 0.0212(14) 0.0210(13) 0.0171(12) 0.0064(10) 0.0105(11) 0.0047(11)
C65 0.0287(15) 0.0172(12) 0.0136(12) -0.0007(10) 0.0060(11) 0.0005(11)
C57 0.0144(13) 0.0171(12) 0.0167(12) -0.0022(10) 0.0050(10) -0.0019(10)
C4 0.0161(13) 0.0185(12) 0.0134(12) 0.0015(9) 0.0073(10) 0.0020(10)
C8 0.0159(13) 0.0300(14) 0.0129(12) 0.0026(10) 0.0054(10) -0.0024(11)
C59 0.0222(14) 0.0104(11) 0.0177(12) 0.0037(9) 0.0053(11) -0.0006(10)
C19 0.0117(13) 0.0210(13) 0.0271(14) -0.0053(11) 0.0066(11) -0.0049(10)
C40 0.0144(13) 0.0119(11) 0.0195(12) 0.0005(9) 0.0061(10) 0.0001(9)
C33 0.0252(15) 0.0137(12) 0.0179(12) -0.0020(10) 0.0064(11) -0.0059(11)
C2 0.0249(14) 0.0146(12) 0.0137(12) 0.0027(9) 0.0091(10) 0.0017(10)
C24 0.0142(13) 0.0232(13) 0.0229(14) -0.0031(11) 0.0056(11) -0.0043(11)
C13 0.0292(16) 0.0153(12) 0.0208(13) 0.0044(10) 0.0150(12) 0.0039(11)
C39 0.0126(13) 0.0165(12) 0.0203(13) 0.0016(10) 0.0071(10) 0.0023(10)
C49 0.0160(13) 0.0270(14) 0.0198(13) 0.0071(11) 0.0088(11) 0.0063(11)
C11 0.0221(15) 0.0244(14) 0.0245(14) 0.0093(11) 0.0108(12) 0.0068(11)
C1 0.0238(14) 0.0133(11) 0.0171(12) 0.0013(10) 0.0101(11) 0.0007(10)
C29 0.0197(14) 0.0137(12) 0.0178(12) 0.0015(10) 0.0036(10) -0.0045(10)
C22 0.0127(13) 0.0187(13) 0.0278(14) -0.0044(11) 0.0077(11) -0.0032(10)
C16 0.0275(15) 0.0157(12) 0.0192(13) -0.0005(10) 0.0090(11) -0.0004(11)
C64 0.0256(15) 0.0150(12) 0.0118(12) -0.0009(9) 0.0062(10) 0.0002(10)
C61 0.0217(15) 0.0267(14) 0.0176(13) 0.0040(11) 0.0073(11) -0.0008(11)
C3 0.0205(14) 0.0177(12) 0.0131(11) 0.0026(9) 0.0091(10) 0.0022(10)
C45 0.0262(16) 0.0119(12) 0.0377(16) 0.0023(11) 0.0156(13) 0.0015(11)
C51 0.0143(14) 0.0362(16) 0.0122(12) 0.0001(11) 0.0006(10) -0.0001(12)
C23 0.0151(14) 0.0176(13) 0.0277(14) 0.0000(11) 0.0051(11) 0.0009(10)
C12 0.0304(17) 0.0184(13) 0.0291(15) 0.0060(11) 0.0157(13) 0.0080(12)
C69 0.0239(15) 0.0178(12) 0.0140(12) -0.0018(10) 0.0085(11) 0.0026(11)
C20 0.0120(13) 0.0200(13) 0.0287(14) 0.0011(11) 0.0051(11) -0.0020(10)
C21 0.0154(14) 0.0248(14) 0.0211(13) -0.0028(11) 0.0061(11) -0.0025(11)
C46 0.0190(14) 0.0170(12) 0.0288(15) 0.0042(11) 0.0145(12) 0.0026(10)
C48 0.0251(16) 0.0277(15) 0.0241(14) 0.0136(12) 0.0127(12) 0.0112(12)
C15 0.0349(17) 0.0157(13) 0.0199(13) -0.0022(10) 0.0089(12) -0.0008(12)
C17 0.0286(16) 0.0190(13) 0.0320(16) -0.0088(12) 0.0099(13) -0.0078(12)
C44 0.0257(16) 0.0125(12) 0.0349(16) -0.0037(11) 0.0112(13) -0.0028(11)
C32 0.0386(18) 0.0204(13) 0.0134(12) -0.0027(10) 0.0074(12) -0.0071(12)
C9 0.0160(13) 0.0314(15) 0.0171(12) 0.0093(11) 0.0067(10) 0.0040(11)
C68 0.0221(15) 0.0248(14) 0.0187(13) -0.0042(11) 0.0077(11) -0.0030(11)
C41 0.0293(16) 0.0211(13) 0.0119(12) -0.0023(10) 0.0028(11) 0.0000(11)
C31 0.0371(18) 0.0213(14) 0.0182(14) 0.0039(11) 0.0002(12) -0.0067(12)
C47 0.0283(16) 0.0178(13) 0.0319(16) 0.0118(11) 0.0177(13) 0.0064(11)
C30 0.0226(15) 0.0171(13) 0.0233(14) 0.0030(11) -0.0004(11) -0.0028(11)
C72 0.0217(15) 0.0233(14) 0.0231(14) 0.0038(11) 0.0053(11) 0.0033(11)
C34 0.0210(15) 0.0217(14) 0.0241(14) -0.0006(11) 0.0063(11) 0.0002(11)
C43 0.0179(14) 0.0141(12) 0.0248(14) -0.0018(10) 0.0053(11) -0.0011(10)
C63 0.0204(15) 0.0247(14) 0.0290(15) 0.0080(12) 0.0099(12) -0.0005(11)
C36 0.0276(16) 0.0233(14) 0.0243(14) -0.0061(11) 0.0116(12) -0.0036(12)
C14 0.0396(18) 0.0147(12) 0.0214(14) 0.0009(11) 0.0145(13) 0.0058(12)
C42 0.0248(15) 0.0189(13) 0.0203(13) -0.0058(11) -0.0003(11) -0.0012(11)
C62 0.0210(15) 0.0239(14) 0.0230(14) 0.0033(11) -0.0004(11) 0.0006(11)
C67 0.0328(17) 0.0206(13) 0.0187(13) -0.0029(11) 0.0138(12) -0.0046(12)
C25 0.0246(16) 0.0281(15) 0.0396(18) 0.0081(13) 0.0110(13) 0.0041(13)
C66 0.0401(18) 0.0154(13) 0.0171(13) 0.0030(10) 0.0112(12) 0.0011(12)
C50 0.0152(13) 0.0373(16) 0.0143(12) 0.0075(11) 0.0031(10) 0.0063(12)
C18 0.0139(14) 0.0248(14) 0.0439(18) -0.0099(13) 0.0060(13) -0.0061(12)
C26 0.0245(16) 0.0197(14) 0.0361(16) -0.0086(12) 0.0151(13) -0.0020(11)
B2 0.0174(15) 0.0169(13) 0.0148(13) -0.0012(11) 0.0067(11) -0.0011(11)
C70 0.0338(18) 0.0216(14) 0.0250(15) 0.0058(12) -0.0015(13) 0.0024(13)
B3 0.0139(14) 0.0165(13) 0.0131(13) 0.0005(11) 0.0040(11) -0.0016(11)
C27 0.0319(18) 0.0292(16) 0.0247(15) -0.0040(12) 0.0060(13) -0.0065(13)
C71 0.0424(19) 0.0251(15) 0.0304(16) -0.0022(12) 0.0163(14) -0.0111(14)
C35 0.066(3) 0.042(2) 0.0187(15) 0.0061(14) -0.0071(16) 0.0050(18)
B4 0.0190(15) 0.0153(13) 0.0151(13) 0.0016(11) 0.0021(11) 0.0029(11)
B1 0.0227(17) 0.0168(14) 0.0319(17) -0.0027(13) 0.0133(14) -0.0038(12)
Br1A 0.0230(12) 0.0764(18) 0.150(3) -0.0592(17) 0.0195(16) -0.0114(11)
Br1 0.0125(5) 0.0173(4) 0.0557(4) -0.0143(3) 0.0051(3) -0.0066(3)
Br4 0.179(12) 0.032(4) 0.018(3) -0.008(2) 0.019(6) -0.035(7)
Br4A 0.0475(3) 0.0240(3) 0.0122(2) -0.00154(18) 0.00680(18) 0.0002(2)

loop_
_atom_type_symbol
_atom_type_description
_atom_type_scat_dispersion_real
_atom_type_scat_dispersion_imag
_atom_type_scat_source
C C 0.0033 0.0016 'International Tables Vol C Tables 4.2.6.8 and 6.1.1.4'
H H 0.0000 0.0000 'International Tables Vol C Tables 4.2.6.8 and 6.1.1.4'
B B 0.0013 0.0007 'International Tables Vol C Tables 4.2.6.8 and 6.1.1.4'
Br Br -0.2901 2.4595 'International Tables Vol C Tables 4.2.6.8 and 6.1.1.4'
N N 0.0061 0.0033 'International Tables Vol C Tables 4.2.6.8 and 6.1.1.4'

loop_
_exptl_crystal_face_index_h
_exptl_crystal_face_index_k
_exptl_crystal_face_index_l
_exptl_crystal_face_perp_dist
-3.00 0.00 2.00 0.0980
-3.00 0.00 1.00 0.1520
-3.00 0.00 -1.00 0.2110
-3.00 1.00 3.00 0.1170
-3.00 1.00 2.00 0.1520
-3.00 1.00 1.00 0.1820
-3.00 1.00 0.00 0.1990
-3.00 1.00 -2.00 0.2170
-3.00 3.00 2.00 0.2340
-3.00 -2.00 -3.00 0.2580
-3.00 -2.00 2.00 0.1910
-3.00 -1.00 -1.00 0.2400
-3.00 -1.00 0.00 0.2190
-2.00 1.00 3.00 0.1320
-2.00 1.00 1.00 0.1920
-2.00 -3.00 -2.00 0.2640
-2.00 -3.00 -1.00 0.2570
-2.00 0.00 -3.00 0.2090
-2.00 -1.00 3.00 0.1080
-1.00 0.00 1.00 0.0540
-1.00 0.00 0.00 0.1920
-1.00 -2.00 -3.00 0.2610
-1.00 2.00 -3.00 0.2600
-1.00 -3.00 3.00 0.1630
0.00 1.00 3.00 0.1350
0.00 -1.00 -2.00 0.2430
0.00 1.00 0.00 0.2770
0.00 3.00 -2.00 0.2780
1.00 0.00 -3.00 0.1380
1.00 0.00 -1.00 0.0250
1.00 -1.00 -3.00 0.1960
1.00 -1.00 -2.00 0.1950
1.00 -3.00 -1.00 0.1980
1.00 -2.00 2.00 0.1660
1.00 -2.00 3.00 0.1600
2.00 -1.00 -2.00 0.1300
2.00 -1.00 0.00 0.1330
2.00 0.00 3.00 0.1000
2.00 1.00 2.00 0.1260
3.00 0.00 -2.00 0.0330
3.00 -1.00 -1.00 0.1090
3.00 -2.00 -2.00 0.1550
3.00 2.00 3.00 0.1430

loop_
_geom_angle_atom_site_label_1
_geom_angle_atom_site_label_2
_geom_angle_atom_site_label_3
_geom_angle
_geom_angle_site_symmetry_1
_geom_angle_site_symmetry_3
_geom_angle_publ_flag
C4 N2 B2 126.4(2) . . ?
C4 N2 H2 114.3(19) . . ?
B2 N2 H2 118.8(19) . . ?
C40 N4 B4 127.1(2) . . ?
C40 N4 H4 115(2) . . ?
B4 N4 H4 117(2) . . ?
C37 N3 B3 126.5(2) . . ?
C37 N3 H3 115(2) . . ?
B3 N3 H3 117(2) . . ?
C1 N1 B1 126.9(2) . . ?
C1 N1 H1 114.6(19) . . ?
B1 N1 H1 118.4(19) . . ?
C60 C55 B3 121.2(2) . . ?
C56 C55 C60 118.8(2) . . ?
C56 C55 B3 119.9(2) . . ?
C55 C60 C63 119.7(2) . . ?
C59 C60 C55 119.8(2) . . ?
C59 C60 C63 120.5(2) . . ?
C6 C5 Br2 117.00(19) . . ?
C6 C5 B2 121.0(2) . . ?
B2 C5 Br2 121.79(19) . . ?
C53 C54 Br3 118.90(19) . . ?
C53 C54 B3 120.9(2) . . ?
B3 C54 Br3 120.04(19) . . ?
N3 C37 C38 121.9(2) . . ?
N3 C37 C52 117.1(2) . . ?
C52 C37 C38 120.7(2) . . ?
C5 C6 H6 119.2 . . ?
C5 C6 C7 121.6(2) . . ?
C7 C6 H6 119.2 . . ?
C37 C38 C39 125.1(2) . . ?
C49 C38 C37 116.8(2) . . ?
C49 C38 C39 117.8(2) . . ?
C55 C56 C61 121.1(2) . . ?
C57 C56 C55 120.1(2) . . ?
C57 C56 C61 118.8(2) . . ?
C33 C28 B2 119.6(2) . . ?
C29 C28 C33 118.1(2) . . ?
C29 C28 B2 122.2(2) . . ?
C4 C7 C6 120.7(2) . . ?
C4 C7 C8 119.3(2) . . ?
C8 C7 C6 119.4(2) . . ?
C37 C52 C53 120.9(2) . . ?
C37 C52 C51 119.1(2) . . ?
C51 C52 C53 119.8(2) . . ?
C57 C58 C59 117.9(2) . . ?
C57 C58 C62 120.6(2) . . ?
C59 C58 C62 121.4(2) . . ?
C54 C53 C52 121.1(2) . . ?
C54 C53 H53 119.4 . . ?
C52 C53 H53 119.4 . . ?
C3 C10 C11 119.5(3) . . ?
C9 C10 C11 119.9(2) . . ?
C9 C10 C3 120.5(2) . . ?
C64 C65 C70 122.0(2) . . ?
C66 C65 C64 119.9(3) . . ?
C66 C65 C70 118.1(2) . . ?
C56 C57 H57 119.3 . . ?
C58 C57 C56 121.4(2) . . ?
C58 C57 H57 119.3 . . ?
N2 C4 C7 117.3(2) . . ?
N2 C4 C3 121.8(2) . . ?
C7 C4 C3 120.4(2) . . ?
C7 C8 H8 119.9 . . ?
C9 C8 C7 120.2(3) . . ?
C9 C8 H8 119.9 . . ?
C60 C59 C58 121.9(2) . . ?
C60 C59 H59 119.1 . . ?
C58 C59 H59 119.1 . . ?
C24 C19 C20 118.3(2) . . ?
C24 C19 B1 120.4(2) . . ?
C20 C19 B1 121.3(2) . . ?
N4 C40 C39 122.0(2) . . ?
N4 C40 C43 116.9(2) . . ?
C43 C40 C39 120.6(2) . . ?
C28 C33 C36 121.7(2) . . ?
C32 C33 C28 119.9(3) . . ?
C32 C33 C36 118.5(2) . . ?
C13 C2 C1 117.1(2) . . ?
C13 C2 C3 117.5(2) . . ?
C1 C2 C3 125.0(2) . . ?
C19 C24 C27 120.3(2) . . ?
C23 C24 C19 120.4(3) . . ?
C23 C24 C27 119.4(3) . . ?
C2 C13 C12 119.8(3) . . ?
C14 C13 C2 120.3(3) . . ?
C14 C13 C12 119.7(2) . . ?
C40 C39 C38 125.1(2) . . ?
C46 C39 C38 117.5(2) . . ?
C46 C39 C40 117.1(2) . . ?
C38 C49 C48 119.6(3) . . ?
C50 C49 C38 120.2(2) . . ?
C50 C49 C48 120.0(2) . . ?
C10 C11 H11 119.6 . . ?
C12 C11 C10 120.8(3) . . ?
C12 C11 H11 119.6 . . ?
N1 C1 C2 122.4(2) . . ?
N1 C1 C16 116.7(2) . . ?
C16 C1 C2 120.6(2) . . ?
C28 C29 C34 120.9(2) . . ?
C30 C29 C28 120.4(2) . . ?
C30 C29 C34 118.7(2) . . ?
C23 C22 C26 119.9(2) . . ?
C21 C22 C23 118.2(2) . . ?
C21 C22 C26 121.8(3) . . ?
C1 C16 C15 118.9(3) . . ?
C1 C16 C17 120.9(2) . . ?
C15 C16 C17 120.1(3) . . ?
C65 C64 C69 117.8(2) . . ?
C65 C64 B4 123.1(2) . . ?
C69 C64 B4 119.1(2) . . ?
C56 C61 H61A 109.5 . . ?
C56 C61 H61B 109.5 . . ?
C56 C61 H61C 109.5 . . ?
H61A C61 H61B 109.5 . . ?
H61A C61 H61C 109.5 . . ?
H61B C61 H61C 109.5 . . ?
C10 C3 C4 116.3(2) . . ?
C10 C3 C2 118.2(2) . . ?
C4 C3 C2 125.2(2) . . ?
C46 C45 H45 119.5 . . ?
C44 C45 H45 119.5 . . ?
C44 C45 C46 120.9(2) . . ?
C52 C51 H51 119.9 . . ?
C50 C51 C52 120.2(3) . . ?
C50 C51 H51 119.9 . . ?
C24 C23 C22 121.5(3) . . ?
C24 C23 H23 119.3 . . ?
C22 C23 H23 119.3 . . ?
C13 C12 H12 119.6 . . ?
C11 C12 C13 120.9(3) . . ?
C11 C12 H12 119.6 . . ?
C64 C69 C72 122.5(2) . . ?
C68 C69 C64 120.2(2) . . ?
C68 C69 C72 117.3(2) . . ?
C19 C20 C25 121.0(3) . . ?
C21 C20 C19 120.0(2) . . ?
C21 C20 C25 118.9(3) . . ?
C22 C21 C20 121.5(3) . . ?
C22 C21 H21 119.3 . . ?
C20 C21 H21 119.3 . . ?
C39 C46 C47 119.8(3) . . ?
C45 C46 C39 120.0(2) . . ?
C45 C46 C47 120.1(2) . . ?
C49 C48 H48 119.5 . . ?
C47 C48 C49 121.0(3) . . ?
C47 C48 H48 119.5 . . ?
C16 C15 H15 119.6 . . ?
C14 C15 C16 120.8(3) . . ?
C14 C15 H15 119.6 . . ?
C16 C17 H17 119.2 . . ?
C18 C17 C16 121.6(3) . . ?
C18 C17 H17 119.2 . . ?
C45 C44 H44 119.7 . . ?
C45 C44 C43 120.6(3) . . ?
C43 C44 H44 119.7 . . ?
C33 C32 H32 119.1 . . ?
C31 C32 C33 121.8(3) . . ?
C31 C32 H32 119.1 . . ?
C10 C9 H9 119.6 . . ?
C8 C9 C10 120.9(2) . . ?
C8 C9 H9 119.6 . . ?
C69 C68 H68 119.1 . . ?
C67 C68 C69 121.9(3) . . ?
C67 C68 H68 119.1 . . ?
C42 C41 B4 120.9(2) . . ?
C42 C41 Br4 111.5(4) . . ?
C42 C41 Br4A 117.5(2) . . ?
B4 C41 Br4 127.2(5) . . ?
B4 C41 Br4A 121.4(2) . . ?
Br4 C41 Br4A 13.6(4) . . ?
C32 C31 C30 118.5(3) . . ?
C32 C31 C35 120.7(3) . . ?
C30 C31 C35 120.8(3) . . ?
C46 C47 H47 119.5 . . ?
C48 C47 C46 120.9(3) . . ?
C48 C47 H47 119.5 . . ?
C29 C30 H30 119.4 . . ?
C31 C30 C29 121.2(3) . . ?
C31 C30 H30 119.4 . . ?
C69 C72 H72A 109.5 . . ?
C69 C72 H72B 109.5 . . ?
C69 C72 H72C 109.5 . . ?
H72A C72 H72B 109.5 . . ?
H72A C72 H72C 109.5 . . ?
H72B C72 H72C 109.5 . . ?
C29 C34 H34A 109.5 . . ?
C29 C34 H34B 109.5 . . ?
C29 C34 H34C 109.5 . . ?
H34A C34 H34B 109.5 . . ?
H34A C34 H34C 109.5 . . ?
H34B C34 H34C 109.5 . . ?
C40 C43 C44 118.9(2) . . ?
C40 C43 C42 120.7(2) . . ?
C44 C43 C42 119.9(2) . . ?
C60 C63 H63A 109.5 . . ?
C60 C63 H63B 109.5 . . ?
C60 C63 H63C 109.5 . . ?
H63A C63 H63B 109.5 . . ?
H63A C63 H63C 109.5 . . ?
H63B C63 H63C 109.5 . . ?
C33 C36 H36A 109.5 . . ?
C33 C36 H36B 109.5 . . ?
C33 C36 H36C 109.5 . . ?
H36A C36 H36B 109.5 . . ?
H36A C36 H36C 109.5 . . ?
H36B C36 H36C 109.5 . . ?
C13 C14 H14 119.6 . . ?
C15 C14 C13 120.8(2) . . ?
C15 C14 H14 119.6 . . ?
C41 C42 C43 121.5(2) . . ?
C41 C42 H42 119.3 . . ?
C43 C42 H42 119.3 . . ?
C58 C62 H62A 109.5 . . ?
C58 C62 H62B 109.5 . . ?
C58 C62 H62C 109.5 . . ?
H62A C62 H62B 109.5 . . ?
H62A C62 H62C 109.5 . . ?
H62B C62 H62C 109.5 . . ?
C68 C67 C66 118.0(3) . . ?
C68 C67 C71 119.9(3) . . ?
C66 C67 C71 122.1(3) . . ?
C20 C25 H25A 109.5 . . ?
C20 C25 H25B 109.5 . . ?
C20 C25 H25C 109.5 . . ?
H25A C25 H25B 109.5 . . ?
H25A C25 H25C 109.5 . . ?
H25B C25 H25C 109.5 . . ?
C65 C66 H66 118.9 . . ?
C67 C66 C65 122.2(3) . . ?
C67 C66 H66 118.9 . . ?
C49 C50 H50 119.5 . . ?
C51 C50 C49 121.0(2) . . ?
C51 C50 H50 119.5 . . ?
C17 C18 B1 120.9(3) . . ?
C17 C18 Br1A 118.6(2) . . ?
C17 C18 Br1 117.4(2) . . ?
B1 C18 Br1A 119.9(2) . . ?
B1 C18 Br1 121.7(2) . . ?
Br1A C18 Br1 7.42(18) . . ?
C22 C26 H26A 109.5 . . ?
C22 C26 H26B 109.5 . . ?
C22 C26 H26C 109.5 . . ?
H26A C26 H26B 109.5 . . ?
H26A C26 H26C 109.5 . . ?
H26B C26 H26C 109.5 . . ?
N2 B2 C5 112.5(2) . . ?
N2 B2 C28 119.0(2) . . ?
C5 B2 C28 128.3(2) . . ?
C65 C70 H70A 109.5 . . ?
C65 C70 H70B 109.5 . . ?
C65 C70 H70C 109.5 . . ?
H70A C70 H70B 109.5 . . ?
H70A C70 H70C 109.5 . . ?
H70B C70 H70C 109.5 . . ?
N3 B3 C55 120.7(2) . . ?
N3 B3 C54 112.9(2) . . ?
C54 B3 C55 126.4(2) . . ?
C24 C27 H27A 109.5 . . ?
C24 C27 H27B 109.5 . . ?
C24 C27 H27C 109.5 . . ?
H27A C27 H27B 109.5 . . ?
H27A C27 H27C 109.5 . . ?
H27B C27 H27C 109.5 . . ?
C67 C71 H71A 109.5 . . ?
C67 C71 H71B 109.5 . . ?
C67 C71 H71C 109.5 . . ?
H71A C71 H71B 109.5 . . ?
H71A C71 H71C 109.5 . . ?
H71B C71 H71C 109.5 . . ?
C31 C35 H35A 109.5 . . ?
C31 C35 H35B 109.5 . . ?
C31 C35 H35C 109.5 . . ?
H35A C35 H35B 109.5 . . ?
H35A C35 H35C 109.5 . . ?
H35B C35 H35C 109.5 . . ?
N4 B4 C64 118.1(2) . . ?
N4 B4 C41 112.4(2) . . ?
C41 B4 C64 129.3(2) . . ?
N1 B1 C19 120.1(3) . . ?
N1 B1 C18 112.5(2) . . ?
C18 B1 C19 127.3(3) . . ?

loop_
_geom_bond_atom_site_label_1
_geom_bond_atom_site_label_2
_geom_bond_distance
_geom_bond_site_symmetry_2
_geom_bond_publ_flag
Br2 C5 1.910(2) . ?
Br3 C54 1.901(2) . ?
N2 C4 1.393(3) . ?
N2 B2 1.425(4) . ?
N2 H2 0.91(3) . ?
N4 C40 1.382(3) . ?
N4 B4 1.431(4) . ?
N4 H4 0.83(3) . ?
N3 C37 1.391(3) . ?
N3 B3 1.418(4) . ?
N3 H3 0.79(3) . ?
N1 C1 1.394(3) . ?
N1 B1 1.421(4) . ?
N1 H1 0.88(3) . ?
C55 C60 1.403(3) . ?
C55 C56 1.401(4) . ?
C55 B3 1.570(4) . ?
C60 C59 1.389(4) . ?
C60 C63 1.509(4) . ?
C5 C6 1.351(4) . ?
C5 B2 1.527(4) . ?
C54 C53 1.348(4) . ?
C54 B3 1.532(4) . ?
C37 C38 1.425(3) . ?
C37 C52 1.407(3) . ?
C6 H6 0.9500 . ?
C6 C7 1.427(4) . ?
C38 C39 1.470(4) . ?
C38 C49 1.417(3) . ?
C56 C57 1.397(4) . ?
C56 C61 1.508(3) . ?
C28 C33 1.415(4) . ?
C28 C29 1.408(4) . ?
C28 B2 1.577(4) . ?
C7 C4 1.405(4) . ?
C7 C8 1.422(4) . ?
C52 C53 1.438(4) . ?
C52 C51 1.421(4) . ?
C58 C57 1.389(4) . ?
C58 C59 1.393(4) . ?
C58 C62 1.509(4) . ?
C53 H53 0.9500 . ?
C10 C11 1.426(4) . ?
C10 C3 1.418(4) . ?
C10 C9 1.414(4) . ?
C65 C64 1.410(4) . ?
C65 C66 1.389(4) . ?
C65 C70 1.508(4) . ?
C57 H57 0.9500 . ?
C4 C3 1.438(3) . ?
C8 H8 0.9500 . ?
C8 C9 1.355(4) . ?
C59 H59 0.9500 . ?
C19 C24 1.408(4) . ?
C19 C20 1.411(4) . ?
C19 B1 1.571(4) . ?
C40 C39 1.435(3) . ?
C40 C43 1.409(4) . ?
C33 C32 1.392(4) . ?
C33 C36 1.503(4) . ?
C2 C13 1.418(3) . ?
C2 C1 1.426(4) . ?
C2 C3 1.459(4) . ?
C24 C23 1.387(4) . ?
C24 C27 1.514(4) . ?
C13 C12 1.429(4) . ?
C13 C14 1.413(4) . ?
C39 C46 1.416(4) . ?
C49 C48 1.427(4) . ?
C49 C50 1.415(4) . ?
C11 H11 0.9500 . ?
C11 C12 1.348(4) . ?
C1 C16 1.411(4) . ?
C29 C30 1.395(4) . ?
C29 C34 1.511(4) . ?
C22 C23 1.393(4) . ?
C22 C21 1.392(4) . ?
C22 C26 1.503(4) . ?
C16 C15 1.418(4) . ?
C16 C17 1.429(4) . ?
C64 C69 1.418(4) . ?
C64 B4 1.569(4) . ?
C61 H61A 0.9800 . ?
C61 H61B 0.9800 . ?
C61 H61C 0.9800 . ?
C45 H45 0.9500 . ?
C45 C46 1.415(4) . ?
C45 C44 1.356(4) . ?
C51 H51 0.9500 . ?
C51 C50 1.354(4) . ?
C23 H23 0.9500 . ?
C12 H12 0.9500 . ?
C69 C68 1.386(4) . ?
C69 C72 1.516(4) . ?
C20 C21 1.393(4) . ?
C20 C25 1.512(4) . ?
C21 H21 0.9500 . ?
C46 C47 1.431(4) . ?
C48 H48 0.9500 . ?
C48 C47 1.341(4) . ?
C15 H15 0.9500 . ?
C15 C14 1.353(4) . ?
C17 H17 0.9500 . ?
C17 C18 1.347(4) . ?
C44 H44 0.9500 . ?
C44 C43 1.418(4) . ?
C32 H32 0.9500 . ?
C32 C31 1.385(4) . ?
C9 H9 0.9500 . ?
C68 H68 0.9500 . ?
C68 C67 1.383(4) . ?
C41 C42 1.351(4) . ?
C41 B4 1.527(4) . ?
C41 Br4 1.797(12) . ?
C41 Br4A 1.923(3) . ?
C31 C30 1.388(4) . ?
C31 C35 1.508(4) . ?
C47 H47 0.9500 . ?
C30 H30 0.9500 . ?
C72 H72A 0.9800 . ?
C72 H72B 0.9800 . ?
C72 H72C 0.9800 . ?
C34 H34A 0.9800 . ?
C34 H34B 0.9800 . ?
C34 H34C 0.9800 . ?
C43 C42 1.440(4) . ?
C63 H63A 0.9800 . ?
C63 H63B 0.9800 . ?
C63 H63C 0.9800 . ?
C36 H36A 0.9800 . ?
C36 H36B 0.9800 . ?
C36 H36C 0.9800 . ?
C14 H14 0.9500 . ?
C42 H42 0.9500 . ?
C62 H62A 0.9800 . ?
C62 H62B 0.9800 . ?
C62 H62C 0.9800 . ?
C67 C66 1.384(4) . ?
C67 C71 1.512(4) . ?
C25 H25A 0.9800 . ?
C25 H25B 0.9800 . ?
C25 H25C 0.9800 . ?
C66 H66 0.9500 . ?
C50 H50 0.9500 . ?
C18 B1 1.531(4) . ?
C18 Br1A 1.861(5) . ?
C18 Br1 1.926(4) . ?
C26 H26A 0.9800 . ?
C26 H26B 0.9800 . ?
C26 H26C 0.9800 . ?
C70 H70A 0.9800 . ?
C70 H70B 0.9800 . ?
C70 H70C 0.9800 . ?
C27 H27A 0.9800 . ?
C27 H27B 0.9800 . ?
C27 H27C 0.9800 . ?
C71 H71A 0.9800 . ?
C71 H71B 0.9800 . ?
C71 H71C 0.9800 . ?
C35 H35A 0.9800 . ?
C35 H35B 0.9800 . ?
C35 H35C 0.9800 . ?

loop_
_geom_torsion_atom_site_label_1
_geom_torsion_atom_site_label_2
_geom_torsion_atom_site_label_3
_geom_torsion_atom_site_label_4
_geom_torsion
_geom_torsion_site_symmetry_1
_geom_torsion_site_symmetry_2
_geom_torsion_site_symmetry_3
_geom_torsion_site_symmetry_4
_geom_torsion_publ_flag
Br2 C5 C6 C7 -174.39(19) . . . . ?
Br2 C5 B2 N2 179.91(18) . . . . ?
Br2 C5 B2 C28 5.0(4) . . . . ?
Br3 C54 C53 C52 -177.07(19) . . . . ?
Br3 C54 B3 N3 -177.91(18) . . . . ?
Br3 C54 B3 C55 5.4(4) . . . . ?
N2 C4 C3 C10 156.3(2) . . . . ?
N2 C4 C3 C2 -17.2(4) . . . . ?
N4 C40 C39 C38 -12.2(4) . . . . ?
N4 C40 C39 C46 160.8(2) . . . . ?
N4 C40 C43 C44 -172.8(2) . . . . ?
N4 C40 C43 C42 -0.9(4) . . . . ?
N3 C37 C38 C39 -15.2(4) . . . . ?
N3 C37 C38 C49 158.0(2) . . . . ?
N3 C37 C52 C53 5.9(4) . . . . ?
N3 C37 C52 C51 -168.4(2) . . . . ?
N1 C1 C16 C15 -171.3(2) . . . . ?
N1 C1 C16 C17 5.7(4) . . . . ?
C55 C60 C59 C58 -1.2(4) . . . . ?
C55 C56 C57 C58 -0.1(4) . . . . ?
C60 C55 C56 C57 -2.5(3) . . . . ?
C60 C55 C56 C61 175.6(2) . . . . ?
C60 C55 B3 N3 104.2(3) . . . . ?
C60 C55 B3 C54 -79.4(3) . . . . ?
C5 C6 C7 C4 -5.1(4) . . . . ?
C5 C6 C7 C8 166.3(2) . . . . ?
C37 N3 B3 C55 171.0(2) . . . . ?
C37 N3 B3 C54 -5.8(4) . . . . ?
C37 C38 C39 C40 -34.9(4) . . . . ?
C37 C38 C39 C46 152.1(2) . . . . ?
C37 C38 C49 C48 -159.8(2) . . . . ?
C37 C38 C49 C50 15.1(4) . . . . ?
C37 C52 C53 C54 -5.2(4) . . . . ?
C37 C52 C51 C50 5.6(4) . . . . ?
C6 C5 B2 N2 5.7(4) . . . . ?
C6 C5 B2 C28 -169.3(3) . . . . ?
C6 C7 C4 N2 3.6(4) . . . . ?
C6 C7 C4 C3 176.3(2) . . . . ?
C6 C7 C8 C9 -164.3(2) . . . . ?
C38 C37 C52 C53 179.6(2) . . . . ?
C38 C37 C52 C51 5.4(4) . . . . ?
C38 C39 C46 C45 -171.5(2) . . . . ?
C38 C39 C46 C47 12.7(4) . . . . ?
C38 C49 C48 C47 2.3(4) . . . . ?
C38 C49 C50 C51 -4.7(4) . . . . ?
C56 C55 C60 C59 3.1(4) . . . . ?
C56 C55 C60 C63 -176.2(2) . . . . ?
C56 C55 B3 N3 -78.7(3) . . . . ?
C56 C55 B3 C54 97.7(3) . . . . ?
C28 C33 C32 C31 -2.6(4) . . . . ?
C28 C29 C30 C31 -2.9(4) . . . . ?
C7 C4 C3 C10 -16.1(3) . . . . ?
C7 C4 C3 C2 170.4(2) . . . . ?
C7 C8 C9 C10 -7.6(4) . . . . ?
C52 C37 C38 C39 171.4(2) . . . . ?
C52 C37 C38 C49 -15.5(4) . . . . ?
C52 C51 C50 C49 -6.0(4) . . . . ?
C53 C54 B3 N3 6.4(4) . . . . ?
C53 C54 B3 C55 -170.2(2) . . . . ?
C53 C52 C51 C50 -168.7(3) . . . . ?
C10 C11 C12 C13 -11.7(4) . . . . ?
C65 C64 C69 C68 0.1(4) . . . . ?
C65 C64 C69 C72 -178.3(2) . . . . ?
C65 C64 B4 N4 127.0(3) . . . . ?
C65 C64 B4 C41 -59.4(4) . . . . ?
C57 C58 C59 C60 -1.4(4) . . . . ?
C4 N2 B2 C5 -7.4(4) . . . . ?
C4 N2 B2 C28 168.0(2) . . . . ?
C4 C7 C8 C9 7.3(4) . . . . ?
C8 C7 C4 N2 -167.8(2) . . . . ?
C8 C7 C4 C3 4.9(4) . . . . ?
C59 C58 C57 C56 2.0(4) . . . . ?
C19 C24 C23 C22 -1.0(4) . . . . ?
C19 C20 C21 C22 -0.4(4) . . . . ?
C40 N4 B4 C64 167.9(2) . . . . ?
C40 N4 B4 C41 -6.8(4) . . . . ?
C40 C39 C46 C45 15.0(4) . . . . ?
C40 C39 C46 C47 -160.8(2) . . . . ?
C40 C43 C42 C41 -4.7(4) . . . . ?
C33 C28 C29 C30 3.2(4) . . . . ?
C33 C28 C29 C34 -175.4(2) . . . . ?
C33 C28 B2 N2 -63.0(3) . . . . ?
C33 C28 B2 C5 111.6(3) . . . . ?
C33 C32 C31 C30 3.0(4) . . . . ?
C33 C32 C31 C35 -176.8(3) . . . . ?
C2 C13 C12 C11 4.1(4) . . . . ?
C2 C13 C14 C15 -5.5(4) . . . . ?
C2 C1 C16 C15 3.7(4) . . . . ?
C2 C1 C16 C17 -179.3(2) . . . . ?
C24 C19 C20 C21 -3.6(4) . . . . ?
C24 C19 C20 C25 175.7(2) . . . . ?
C24 C19 B1 N1 109.1(3) . . . . ?
C24 C19 B1 C18 -73.7(4) . . . . ?
C13 C2 C1 N1 162.0(2) . . . . ?
C13 C2 C1 C16 -12.6(4) . . . . ?
C13 C2 C3 C10 -20.8(3) . . . . ?
C13 C2 C3 C4 152.6(2) . . . . ?
C39 C38 C49 C48 13.9(4) . . . . ?
C39 C38 C49 C50 -171.2(2) . . . . ?
C39 C40 C43 C44 -0.1(4) . . . . ?
C39 C40 C43 C42 171.8(2) . . . . ?
C39 C46 C47 C48 3.4(4) . . . . ?
C49 C38 C39 C40 152.0(2) . . . . ?
C49 C38 C39 C46 -21.0(3) . . . . ?
C49 C48 C47 C46 -11.2(4) . . . . ?
C11 C10 C3 C4 -160.1(2) . . . . ?
C11 C10 C3 C2 13.9(3) . . . . ?
C11 C10 C9 C8 171.6(2) . . . . ?
C1 N1 B1 C19 173.8(2) . . . . ?
C1 N1 B1 C18 -3.7(4) . . . . ?
C1 C2 C13 C12 -160.8(2) . . . . ?
C1 C2 C13 C14 13.6(4) . . . . ?
C1 C2 C3 C10 151.4(2) . . . . ?
C1 C2 C3 C4 -35.1(4) . . . . ?
C1 C16 C15 C14 4.9(4) . . . . ?
C1 C16 C17 C18 -2.7(4) . . . . ?
C29 C28 C33 C32 -0.5(4) . . . . ?
C29 C28 C33 C36 180.0(2) . . . . ?
C29 C28 B2 N2 117.0(3) . . . . ?
C29 C28 B2 C5 -68.4(4) . . . . ?
C16 C15 C14 C13 -4.0(4) . . . . ?
C16 C17 C18 B1 -3.9(5) . . . . ?
C16 C17 C18 Br1A -174.9(3) . . . . ?
C16 C17 C18 Br1 176.8(2) . . . . ?
C64 C65 C66 C67 0.0(4) . . . . ?
C64 C69 C68 C67 -1.2(4) . . . . ?
C61 C56 C57 C58 -178.2(2) . . . . ?
C3 C10 C11 C12 2.5(4) . . . . ?
C3 C10 C9 C8 -4.4(4) . . . . ?
C3 C2 C13 C12 12.1(4) . . . . ?
C3 C2 C13 C14 -173.6(2) . . . . ?
C3 C2 C1 N1 -10.3(4) . . . . ?
C3 C2 C1 C16 175.1(2) . . . . ?
C45 C46 C47 C48 -172.4(3) . . . . ?
C45 C44 C43 C40 8.8(4) . . . . ?
C45 C44 C43 C42 -163.1(3) . . . . ?
C51 C52 C53 C54 169.0(2) . . . . ?
C23 C22 C21 C20 3.6(4) . . . . ?
C12 C13 C14 C15 168.8(3) . . . . ?
C69 C64 B4 N4 -52.6(3) . . . . ?
C69 C64 B4 C41 121.0(3) . . . . ?
C69 C68 C67 C66 1.6(4) . . . . ?
C69 C68 C67 C71 -177.2(2) . . . . ?
C20 C19 C24 C23 4.3(4) . . . . ?
C20 C19 C24 C27 -175.3(2) . . . . ?
C20 C19 B1 N1 -70.2(4) . . . . ?
C20 C19 B1 C18 106.9(4) . . . . ?
C21 C22 C23 C24 -2.9(4) . . . . ?
C46 C45 C44 C43 -5.4(4) . . . . ?
C48 C49 C50 C51 170.2(3) . . . . ?
C15 C16 C17 C18 174.2(3) . . . . ?
C17 C16 C15 C14 -172.1(3) . . . . ?
C17 C18 B1 N1 6.8(4) . . . . ?
C17 C18 B1 C19 -170.6(3) . . . . ?
C44 C45 C46 C39 -6.9(4) . . . . ?
C44 C45 C46 C47 169.0(3) . . . . ?
C44 C43 C42 C41 167.1(3) . . . . ?
C32 C31 C30 C29 -0.2(4) . . . . ?
C9 C10 C11 C12 -173.6(3) . . . . ?
C9 C10 C3 C4 15.9(3) . . . . ?
C9 C10 C3 C2 -170.1(2) . . . . ?
C68 C67 C66 C65 -1.0(4) . . . . ?
C72 C69 C68 C67 177.3(2) . . . . ?
C34 C29 C30 C31 175.7(2) . . . . ?
C43 C40 C39 C38 175.5(2) . . . . ?
C43 C40 C39 C46 -11.5(4) . . . . ?
C63 C60 C59 C58 178.1(2) . . . . ?
C36 C33 C32 C31 176.9(3) . . . . ?
C14 C13 C12 C11 -170.2(3) . . . . ?
C42 C41 B4 N4 0.6(4) . . . . ?
C42 C41 B4 C64 -173.3(3) . . . . ?
C62 C58 C57 C56 -175.1(2) . . . . ?
C62 C58 C59 C60 175.8(2) . . . . ?
C25 C20 C21 C22 -179.7(2) . . . . ?
C66 C65 C64 C69 0.5(4) . . . . ?
C66 C65 C64 B4 -179.1(2) . . . . ?
C50 C49 C48 C47 -172.7(3) . . . . ?
C26 C22 C23 C24 173.7(2) . . . . ?
C26 C22 C21 C20 -172.9(2) . . . . ?
B2 N2 C4 C7 3.1(4) . . . . ?
B2 N2 C4 C3 -169.5(2) . . . . ?
B2 C5 C6 C7 0.1(4) . . . . ?
B2 C28 C33 C32 179.5(2) . . . . ?
B2 C28 C33 C36 -0.1(4) . . . . ?
B2 C28 C29 C30 -176.8(2) . . . . ?
B2 C28 C29 C34 4.6(4) . . . . ?
C70 C65 C64 C69 179.7(2) . . . . ?
C70 C65 C64 B4 0.0(4) . . . . ?
C70 C65 C66 C67 -179.2(3) . . . . ?
B3 N3 C37 C38 -173.7(2) . . . . ?
B3 N3 C37 C52 0.0(4) . . . . ?
B3 C55 C60 C59 -179.8(2) . . . . ?
B3 C55 C60 C63 0.9(4) . . . . ?
B3 C55 C56 C57 -179.6(2) . . . . ?
B3 C55 C56 C61 -1.6(3) . . . . ?
B3 C54 C53 C52 -1.4(4) . . . . ?
C27 C24 C23 C22 178.5(3) . . . . ?
C71 C67 C66 C65 177.8(3) . . . . ?
C35 C31 C30 C29 179.6(3) . . . . ?
B4 N4 C40 C39 -165.6(3) . . . . ?
B4 N4 C40 C43 7.0(4) . . . . ?
B4 C64 C69 C68 179.7(2) . . . . ?
B4 C64 C69 C72 1.3(4) . . . . ?
B4 C41 C42 C43 4.7(4) . . . . ?
B1 N1 C1 C2 -177.1(3) . . . . ?
B1 N1 C1 C16 -2.2(4) . . . . ?
B1 C19 C24 C23 -175.1(2) . . . . ?
B1 C19 C24 C27 5.3(4) . . . . ?
B1 C19 C20 C21 175.8(2) . . . . ?
B1 C19 C20 C25 -4.9(4) . . . . ?
Br1A C18 B1 N1 177.7(3) . . . . ?
Br1A C18 B1 C19 0.4(5) . . . . ?
Br1 C18 B1 N1 -173.9(2) . . . . ?
Br1 C18 B1 C19 8.7(4) . . . . ?
Br4 C41 C42 C43 177.0(5) . . . . ?
Br4 C41 B4 N4 -170.4(5) . . . . ?
Br4 C41 B4 C64 15.6(7) . . . . ?
Br4A C41 C42 C43 -169.5(2) . . . . ?
Br4A C41 B4 N4 174.61(19) . . . . ?
Br4A C41 B4 C64 0.7(4) . . . . ?
